data_7152056
loop_
_publ_author_name
'Dupeyre, Gr\'egory'
'Lemoine, Pascale'
'Ainseba, Nabila'
'Michel, Sylvie'
'Cachet, Xavier'

_publ_section_title
;
 A one-pot synthesis of 7-phenylindolo[3,2-a]carbazoles from indoles and
 \b-nitrostyrenes, via an unprecedented reaction sequence.
;
_journal_issue 22
_journal_name_full 'Organic &amp; biomolecular chemistry'
_journal_page_first 7780
_journal_page_last 7790
_journal_paper_doi 10.1039/c1ob06108a
_journal_volume 9
_journal_year 2011
_chemical_formula_sum 'C28 H24 N2 O2'
_chemical_formula_weight 420.49
_chemical_name_systematic
;
?
;
_space_group_IT_number 2
_symmetry_cell_setting triclinic
_symmetry_space_group_name_Hall '-P 1'
_symmetry_space_group_name_H-M 'P -1'
_atom_sites_solution_hydrogens geom
_atom_sites_solution_primary direct
_atom_sites_solution_secondary difmap
_audit_creation_method SHELXL-97
_cell_angle_alpha 70.213(2)
_cell_angle_beta 73.984(2)
_cell_angle_gamma 81.497(2)
_cell_formula_units_Z 2
_cell_length_a 7.9874(3)
_cell_length_b 11.8978(5)
_cell_length_c 12.6662(6)
_cell_measurement_reflns_used 3193
_cell_measurement_temperature 293(2)
_cell_measurement_theta_max 30.03
_cell_measurement_theta_min 1.00
_cell_volume 1086.69(8)
_computing_cell_refinement 'Dirax/lsq (Duisenberg & Schreurs, 1989-2000)'
_computing_data_collection 'Collect (Nonius BV, 1997-2000)'
_computing_data_reduction 'EvalCCD (Duisenberg & Schreurs 1990-2000)'
_computing_structure_refinement 'SHELXL-97 (Sheldrick, 1997)'
_computing_structure_solution 'SIR92(Altomare et al., 1994)'
_diffrn_ambient_temperature 293(2)
_diffrn_detector_area_resol_mean 9
_diffrn_measured_fraction_theta_full 0.987
_diffrn_measured_fraction_theta_max 0.987
_diffrn_measurement_device '95mm CCD camera on \k-goniostat'
_diffrn_measurement_device_type KappaCCD
_diffrn_measurement_method CCD
_diffrn_radiation_monochromator 'horizonally mounted graphite crystal'
_diffrn_radiation_source 'fine-focus sealed tube'
_diffrn_radiation_type MoK\a
_diffrn_radiation_wavelength 0.71073
_diffrn_reflns_av_R_equivalents 0.0215
_diffrn_reflns_av_sigmaI/netI 0.0461
_diffrn_reflns_limit_h_max 11
_diffrn_reflns_limit_h_min -11
_diffrn_reflns_limit_k_max 16
_diffrn_reflns_limit_k_min -16
_diffrn_reflns_limit_l_max 17
_diffrn_reflns_limit_l_min -17
_diffrn_reflns_number 8651
_diffrn_reflns_theta_full 30.10
_diffrn_reflns_theta_max 30.10
_diffrn_reflns_theta_min 2.66
_diffrn_standards_decay_% 0
_exptl_absorpt_coefficient_mu 0.081
_exptl_absorpt_correction_type none
_exptl_crystal_colour colourless
_exptl_crystal_density_diffrn 1.285
_exptl_crystal_density_method 'not measured'
_exptl_crystal_description parallelepiped
_exptl_crystal_F_000 444
_exptl_crystal_size_max 0.250
_exptl_crystal_size_mid 0.200
_exptl_crystal_size_min 0.180
_refine_diff_density_max 0.270
_refine_diff_density_min -0.199
_refine_diff_density_rms 0.037
_refine_ls_extinction_method none
_refine_ls_goodness_of_fit_ref 0.959
_refine_ls_hydrogen_treatment mixed
_refine_ls_matrix_type full
_refine_ls_number_parameters 299
_refine_ls_number_reflns 6307
_refine_ls_number_restraints 0
_refine_ls_restrained_S_all 0.959
_refine_ls_R_factor_all 0.0905
_refine_ls_R_factor_gt 0.0545
_refine_ls_shift/su_max 0.000
_refine_ls_shift/su_mean 0.000
_refine_ls_structure_factor_coef Fsqd
_refine_ls_weighting_details 'calc w=1/[\s^2^(Fo^2^)+(0.0659P)^2^+0.3314P] where P=(Fo^2^+2Fc^2^)/3'
_refine_ls_weighting_scheme calc
_refine_ls_wR_factor_gt 0.1266
_refine_ls_wR_factor_ref 0.1519
_reflns_number_gt 4252
_reflns_number_total 6307
_reflns_threshold_expression >2sigma(I)
_cod_data_source_file c1ob06108a.txt
_cod_data_source_block shelxl
_cod_database_code 7152056

loop_
_symmetry_equiv_pos_as_xyz
'x, y, z'
'-x, -y, -z'

loop_
_atom_site_label
_atom_site_type_symbol
_atom_site_fract_x
_atom_site_fract_y
_atom_site_fract_z
_atom_site_U_iso_or_equiv
_atom_site_adp_type
_atom_site_occupancy
_atom_site_symmetry_multiplicity
_atom_site_calc_flag
_atom_site_refinement_flags
C1 C 0.1294(2) 0.90634(14) -0.13726(13) 0.0428(3) Uani 1 1 d .
H1 H 0.1420 0.9575 -0.0988 0.051 Uiso 1 1 calc R
C2 C 0.0863(2) 0.95142(15) -0.24290(14) 0.0501(4) Uani 1 1 d .
H2 H 0.0694 1.0337 -0.2752 0.060 Uiso 1 1 calc R
C3 C 0.0676(2) 0.87619(17) -0.30177(14) 0.0523(4) Uani 1 1 d .
H3 H 0.0382 0.9092 -0.3726 0.063 Uiso 1 1 calc R
C4 C 0.0916(2) 0.75371(16) -0.25724(13) 0.0486(4) Uani 1 1 d .
H4 H 0.0795 0.7035 -0.2968 0.058 Uiso 1 1 calc R
C4A C 0.13480(19) 0.70794(14) -0.15067(12) 0.0392(3) Uani 1 1 d .
N5 N 0.16510(19) 0.59073(12) -0.08746(11) 0.0448(3) Uani 1 1 d .
H5 H 0.162(3) 0.528(2) -0.1062(19) 0.077(7) Uiso 1 1 d .
C5A C 0.20191(19) 0.58671(13) 0.01423(12) 0.0377(3) Uani 1 1 d .
C6 C 0.2328(2) 0.48562(13) 0.10441(12) 0.0405(3) Uani 1 1 d .
H6 H 0.2365 0.4095 0.0983 0.049 Uiso 1 1 calc R
C7 C 0.25809(18) 0.49951(12) 0.20331(12) 0.0362(3) Uani 1 1 d .
C7A C 0.25704(17) 0.61625(12) 0.20883(11) 0.0339(3) Uani 1 1 d .
C7B C 0.28393(17) 0.66268(13) 0.29478(12) 0.0355(3) Uani 1 1 d .
C8 C 0.3226(2) 0.61188(15) 0.40299(13) 0.0430(3) Uani 1 1 d .
H8 H 0.3338 0.5292 0.4353 0.052 Uiso 1 1 calc R
C9 C 0.3439(2) 0.68613(16) 0.46146(14) 0.0504(4) Uani 1 1 d .
H9 H 0.3698 0.6526 0.5334 0.060 Uiso 1 1 calc R
C10 C 0.3274(2) 0.80965(16) 0.41475(14) 0.0510(4) Uani 1 1 d .
H10 H 0.3416 0.8574 0.4562 0.061 Uiso 1 1 calc R
C11 C 0.2903(2) 0.86316(15) 0.30792(14) 0.0445(3) Uani 1 1 d .
H11 H 0.2795 0.9460 0.2766 0.053 Uiso 1 1 calc R
C11A C 0.26975(18) 0.78840(13) 0.24871(12) 0.0368(3) Uani 1 1 d .
N12 N 0.23404(16) 0.82017(11) 0.14083(11) 0.0383(3) Uani 1 1 d .
H12 H 0.240(3) 0.8931(19) 0.0922(18) 0.065(6) Uiso 1 1 d .
C12A C 0.22810(17) 0.71701(12) 0.11543(12) 0.0338(3) Uani 1 1 d .
C12B C 0.19697(18) 0.70453(12) 0.01643(11) 0.0344(3) Uani 1 1 d .
C12C C 0.15388(18) 0.78281(13) -0.08947(12) 0.0359(3) Uani 1 1 d .
C13 C 0.27801(18) 0.38896(12) 0.30026(12) 0.0378(3) Uani 1 1 d .
C14 C 0.1568(2) 0.36391(15) 0.40632(14) 0.0483(4) Uani 1 1 d .
H14 H 0.0678 0.4208 0.4205 0.058 Uiso 1 1 calc R
C15 C 0.1673(3) 0.25515(17) 0.49106(15) 0.0579(4) Uani 1 1 d .
H15 H 0.0845 0.2389 0.5614 0.069 Uiso 1 1 calc R
C16 C 0.2996(3) 0.17076(17) 0.47182(17) 0.0623(5) Uani 1 1 d .
H16 H 0.3061 0.0976 0.5290 0.075 Uiso 1 1 calc R
C17 C 0.4219(3) 0.19489(16) 0.36788(17) 0.0602(5) Uani 1 1 d .
H17 H 0.5120 0.1383 0.3549 0.072 Uiso 1 1 calc R
C18 C 0.4112(2) 0.30319(14) 0.28249(14) 0.0466(4) Uani 1 1 d .
H18 H 0.4942 0.3187 0.2123 0.056 Uiso 1 1 calc R
C19 C 0.7879(3) 0.61059(19) 0.27058(18) 0.0668(5) Uani 1 1 d .
H19A H 0.6870 0.5668 0.2873 0.100 Uiso 1 1 calc R
H19B H 0.8113 0.6084 0.3417 0.100 Uiso 1 1 calc R
H19C H 0.8866 0.5750 0.2273 0.100 Uiso 1 1 calc R
C20 C 0.7551(2) 0.73751(17) 0.20125(16) 0.0569(4) Uani 1 1 d .
H20A H 0.6620 0.7765 0.2466 0.068 Uiso 1 1 calc R
H20B H 0.8595 0.7811 0.1784 0.068 Uiso 1 1 calc R
O21 O 0.70628(16) 0.73551(10) 0.10006(10) 0.0524(3) Uani 1 1 d .
C22 C 0.6807(2) 0.84083(14) 0.02283(15) 0.0470(4) Uani 1 1 d .
O23 O 0.7023(2) 0.93449(11) 0.03212(13) 0.0688(4) Uani 1 1 d .
C24 C 0.6250(2) 0.82836(16) -0.07495(16) 0.0547(4) Uani 1 1 d .
H24A H 0.5494 0.8962 -0.1028 0.082 Uiso 1 1 calc R
H24B H 0.5637 0.7566 -0.0491 0.082 Uiso 1 1 calc R
H24C H 0.7257 0.8242 -0.1362 0.082 Uiso 1 1 calc R

loop_
_atom_site_aniso_label
_atom_site_aniso_U_11
_atom_site_aniso_U_22
_atom_site_aniso_U_33
_atom_site_aniso_U_23
_atom_site_aniso_U_13
_atom_site_aniso_U_12
C1 0.0477(8) 0.0395(8) 0.0399(8) -0.0084(6) -0.0135(6) -0.0032(6)
C2 0.0538(9) 0.0462(9) 0.0428(8) -0.0030(7) -0.0148(7) 0.0000(7)
C3 0.0536(9) 0.0649(11) 0.0339(8) -0.0065(7) -0.0150(7) -0.0032(8)
C4 0.0516(9) 0.0633(11) 0.0348(8) -0.0166(7) -0.0121(7) -0.0093(8)
C4A 0.0401(7) 0.0441(8) 0.0324(7) -0.0110(6) -0.0059(6) -0.0073(6)
N5 0.0602(8) 0.0411(7) 0.0382(7) -0.0147(6) -0.0138(6) -0.0091(6)
C5A 0.0427(7) 0.0372(7) 0.0337(7) -0.0112(6) -0.0080(6) -0.0064(6)
C6 0.0496(8) 0.0320(7) 0.0395(8) -0.0116(6) -0.0092(6) -0.0035(6)
C7 0.0373(7) 0.0332(7) 0.0343(7) -0.0067(5) -0.0070(6) -0.0031(5)
C7A 0.0343(6) 0.0346(7) 0.0314(6) -0.0088(5) -0.0070(5) -0.0027(5)
C7B 0.0338(6) 0.0408(7) 0.0312(6) -0.0111(6) -0.0068(5) -0.0027(5)
C8 0.0457(8) 0.0461(8) 0.0352(7) -0.0090(6) -0.0120(6) -0.0018(6)
C9 0.0557(9) 0.0624(11) 0.0367(8) -0.0168(7) -0.0166(7) -0.0015(8)
C10 0.0578(10) 0.0594(10) 0.0457(9) -0.0263(8) -0.0168(7) -0.0019(8)
C11 0.0497(8) 0.0445(8) 0.0442(8) -0.0192(7) -0.0133(7) -0.0015(7)
C11A 0.0374(7) 0.0395(7) 0.0344(7) -0.0121(6) -0.0097(6) -0.0023(6)
N12 0.0493(7) 0.0327(6) 0.0351(6) -0.0103(5) -0.0142(5) -0.0023(5)
C12A 0.0350(6) 0.0326(7) 0.0331(7) -0.0096(5) -0.0073(5) -0.0037(5)
C12B 0.0375(7) 0.0334(7) 0.0308(6) -0.0076(5) -0.0075(5) -0.0048(5)
C12C 0.0346(7) 0.0398(7) 0.0319(7) -0.0092(6) -0.0066(5) -0.0054(5)
C13 0.0397(7) 0.0343(7) 0.0385(7) -0.0074(6) -0.0118(6) -0.0050(5)
C14 0.0485(8) 0.0448(9) 0.0433(8) -0.0066(7) -0.0068(7) -0.0033(7)
C15 0.0619(11) 0.0559(10) 0.0427(9) 0.0018(8) -0.0082(8) -0.0133(8)
C16 0.0724(12) 0.0461(9) 0.0576(11) 0.0066(8) -0.0260(10) -0.0059(9)
C17 0.0610(11) 0.0464(10) 0.0666(12) -0.0076(9) -0.0256(9) 0.0112(8)
C18 0.0434(8) 0.0451(8) 0.0458(8) -0.0092(7) -0.0113(7) 0.0027(6)
C19 0.0625(11) 0.0711(13) 0.0611(12) -0.0158(10) -0.0165(9) 0.0051(10)
C20 0.0520(10) 0.0632(11) 0.0595(11) -0.0269(9) -0.0129(8) 0.0020(8)
O21 0.0585(7) 0.0430(6) 0.0557(7) -0.0147(5) -0.0133(6) -0.0064(5)
C22 0.0421(8) 0.0410(8) 0.0547(9) -0.0164(7) -0.0039(7) -0.0046(6)
O23 0.0892(10) 0.0434(7) 0.0815(10) -0.0217(7) -0.0270(8) -0.0100(7)
C24 0.0569(10) 0.0508(10) 0.0546(10) -0.0180(8) -0.0078(8) -0.0050(8)

loop_
_atom_type_symbol
_atom_type_description
_atom_type_scat_dispersion_real
_atom_type_scat_dispersion_imag
_atom_type_scat_source
C C 0.0033 0.0016 'International Tables Vol C Tables 4.2.6.8 and 6.1.1.4'
H H 0.0000 0.0000 'International Tables Vol C Tables 4.2.6.8 and 6.1.1.4'
N N 0.0061 0.0033 'International Tables Vol C Tables 4.2.6.8 and 6.1.1.4'
O O 0.0106 0.0060 'International Tables Vol C Tables 4.2.6.8 and 6.1.1.4'

loop_
_geom_angle_atom_site_label_1
_geom_angle_atom_site_label_2
_geom_angle_atom_site_label_3
_geom_angle
C2 C1 C12C 118.83(15)
C2 C1 H1 120.6
C12C C1 H1 120.6
C1 C2 C3 121.33(16)
C1 C2 H2 119.3
C3 C2 H2 119.3
C4 C3 C2 121.32(15)
C4 C3 H3 119.3
C2 C3 H3 119.3
C3 C4 C4A 117.51(15)
C3 C4 H4 121.2
C4A C4 H4 121.2
N5 C4A C4 129.28(14)
N5 C4A C12C 108.72(12)
C4 C4A C12C 122.00(15)
C4A N5 C5A 109.54(12)
C4A N5 H5 127.0(15)
C5A N5 H5 123.5(15)
N5 C5A C6 127.86(13)
N5 C5A C12B 108.53(13)
C6 C5A C12B 123.56(13)
C7 C6 C5A 119.51(13)
C7 C6 H6 120.2
C5A C6 H6 120.2
C6 C7 C7A 118.99(13)
C6 C7 C13 117.43(12)
C7A C7 C13 123.53(13)
C7 C7A C12A 120.23(12)
C7 C7A C7B 133.49(13)
C12A C7A C7B 106.27(12)
C8 C7B C11A 118.46(13)
C8 C7B C7A 135.09(14)
C11A C7B C7A 106.42(12)
C9 C8 C7B 119.21(15)
C9 C8 H8 120.4
C7B C8 H8 120.4
C8 C9 C10 121.20(15)
C8 C9 H9 119.4
C10 C9 H9 119.4
C11 C10 C9 121.31(15)
C11 C10 H10 119.3
C9 C10 H10 119.3
C10 C11 C11A 117.51(15)
C10 C11 H11 121.2
C11A C11 H11 121.2
N12 C11A C11 128.36(14)
N12 C11A C7B 109.34(12)
C11 C11A C7B 122.30(13)
C12A N12 C11A 108.52(12)
C12A N12 H12 126.5(13)
C11A N12 H12 123.4(13)
N12 C12A C12B 129.06(13)
N12 C12A C7A 109.43(12)
C12B C12A C7A 121.50(12)
C12A C12B C5A 116.15(12)
C12A C12B C12C 137.01(13)
C5A C12B C12C 106.81(12)
C1 C12C C4A 119.01(13)
C1 C12C C12B 134.59(13)
C4A C12C C12B 106.40(12)
C14 C13 C18 118.38(14)
C14 C13 C7 121.43(13)
C18 C13 C7 119.94(13)
C15 C14 C13 120.55(16)
C15 C14 H14 119.7
C13 C14 H14 119.7
C16 C15 C14 120.34(17)
C16 C15 H15 119.8
C14 C15 H15 119.8
C17 C16 C15 119.78(16)
C17 C16 H16 120.1
C15 C16 H16 120.1
C16 C17 C18 120.10(17)
C16 C17 H17 119.9
C18 C17 H17 119.9
C17 C18 C13 120.84(16)
C17 C18 H18 119.6
C13 C18 H18 119.6
C20 C19 H19A 109.5
C20 C19 H19B 109.5
H19A C19 H19B 109.5
C20 C19 H19C 109.5
H19A C19 H19C 109.5
H19B C19 H19C 109.5
O21 C20 C19 107.34(15)
O21 C20 H20A 110.2
C19 C20 H20A 110.2
O21 C20 H20B 110.2
C19 C20 H20B 110.2
H20A C20 H20B 108.5
C22 O21 C20 116.95(13)
O23 C22 O21 123.05(17)
O23 C22 C24 124.58(17)
O21 C22 C24 112.37(14)
C22 C24 H24A 109.5
C22 C24 H24B 109.5
H24A C24 H24B 109.5
C22 C24 H24C 109.5
H24A C24 H24C 109.5
H24B C24 H24C 109.5

loop_
_geom_bond_atom_site_label_1
_geom_bond_atom_site_label_2
_geom_bond_distance
C1 C2 1.382(2)
C1 C12C 1.394(2)
C1 H1 0.9300
C2 C3 1.390(3)
C2 H2 0.9300
C3 C4 1.378(3)
C3 H3 0.9300
C4 C4A 1.393(2)
C4 H4 0.9300
C4A N5 1.377(2)
C4A C12C 1.411(2)
N5 C5A 1.3824(18)
N5 H5 0.86(2)
C5A C6 1.396(2)
C5A C12B 1.4061(19)
C6 C7 1.388(2)
C6 H6 0.9300
C7 C7A 1.4129(19)
C7 C13 1.4885(19)
C7A C12A 1.4138(19)
C7A C7B 1.4518(19)
C7B C8 1.399(2)
C7B C11A 1.409(2)
C8 C9 1.384(2)
C8 H8 0.9300
C9 C10 1.387(2)
C9 H9 0.9300
C10 C11 1.381(2)
C10 H10 0.9300
C11 C11A 1.394(2)
C11 H11 0.9300
C11A N12 1.3875(18)
N12 C12A 1.3802(17)
N12 H12 0.88(2)
C12A C12B 1.4019(19)
C12B C12C 1.4489(19)
C13 C14 1.388(2)
C13 C18 1.388(2)
C14 C15 1.382(2)
C14 H14 0.9300
C15 C16 1.376(3)
C15 H15 0.9300
C16 C17 1.374(3)
C16 H16 0.9300
C17 C18 1.383(2)
C17 H17 0.9300
C18 H18 0.9300
C19 C20 1.494(3)
C19 H19A 0.9600
C19 H19B 0.9600
C19 H19C 0.9600
C20 O21 1.447(2)
C20 H20A 0.9700
C20 H20B 0.9700
O21 C22 1.332(2)
C22 O23 1.2009(19)
C22 C24 1.484(3)
C24 H24A 0.9600
C24 H24B 0.9600
C24 H24C 0.9600
